data_1548266
loop_
_publ_author_name
'Di Wu'
'Lingbing Kong'
'Yongxin Li'
'Rakesh Ganguly'
'Rei Kinjo'

_publ_section_title
;
 1,3,2,5-Diazadiborinine featuring nucleophilic and electrophilic boron
 centres
;
_journal_name_full 'Nature Communications'
_journal_page_first 7340
_journal_paper_doi 10.1038/ncomms8340
_journal_volume 6
_journal_year 2015
_chemical_formula_sum 'C22 H26 B2 N2 O2'
_chemical_formula_weight 372.07
_space_group_crystal_system orthorhombic
_space_group_IT_number 60
_space_group_name_Hall '-P 2n 2ab'
_space_group_name_H-M_alt 'P b c n'
_symmetry_space_group_name_Hall '-P 2n 2ab'
_symmetry_space_group_name_H-M 'P b c n'
_atom_sites_solution_hydrogens geom
_cell_angle_alpha 90
_cell_angle_beta 90
_cell_angle_gamma 90
_cell_formula_units_Z 4
_cell_length_a 9.3775(15)
_cell_length_b 22.196(4)
_cell_length_c 9.4320(15)
_cell_measurement_reflns_used 4210
_cell_measurement_temperature 103.(2)
_cell_measurement_theta_max 27.2856
_cell_measurement_theta_min 2.8342
_cell_volume 1963.2(6)
_computing_cell_refinement 'SAINT V8.34A (Bruker AXS Inc., 2013)'
_computing_data_collection 'APEX2 (Bruker AXS Inc., 2014)'
_computing_data_reduction 'SAINT V8.34A (Bruker AXS Inc., 2013)'
_computing_molecular_graphics 'XP (Bruker AXS Inc., 2014)'
_computing_publication_material 'APEX2 (Bruker AXS Inc., 2014)'
_computing_structure_refinement 'SHELXL-2014/6 (Sheldrick, 2014)'
_diffrn_ambient_temperature 103.(2)
_diffrn_detector_area_resol_mean 8.3333
_diffrn_measured_fraction_theta_full 0.997
_diffrn_measured_fraction_theta_max 0.997
_diffrn_measurement_device_type 'CCD area detector'
_diffrn_measurement_method 'phi and omega scans'
_diffrn_radiation_monochromator graphite
_diffrn_radiation_type MoK\a
_diffrn_radiation_wavelength 0.71073
_diffrn_reflns_av_R_equivalents 0.0939
_diffrn_reflns_av_unetI/netI 0.3080
_diffrn_reflns_limit_h_max 12
_diffrn_reflns_limit_h_min 0
_diffrn_reflns_limit_k_max 29
_diffrn_reflns_limit_k_min 0
_diffrn_reflns_limit_l_max 12
_diffrn_reflns_limit_l_min 0
_diffrn_reflns_number 2451
_diffrn_reflns_theta_full 28.32
_diffrn_reflns_theta_max 28.32
_diffrn_reflns_theta_min 2.36
_diffrn_source 'fine-focus sealed tube'
_exptl_absorpt_coefficient_mu 0.079
_exptl_absorpt_correction_T_max 1.00
_exptl_absorpt_correction_T_min 0.45
_exptl_absorpt_correction_type multi-scan
_exptl_absorpt_process_details 'SADABS V2014/4 (Bruker AXS Inc.)'
_exptl_crystal_colour colourless
_exptl_crystal_density_diffrn 1.259
_exptl_crystal_density_method 'not measured'
_exptl_crystal_description plate
_exptl_crystal_F_000 792
_exptl_crystal_size_max 0.420
_exptl_crystal_size_mid 0.400
_exptl_crystal_size_min 0.040
_refine_diff_density_max 0.323
_refine_diff_density_min -0.237
_refine_ls_extinction_method none
_refine_ls_goodness_of_fit_ref 0.848
_refine_ls_hydrogen_treatment constr
_refine_ls_matrix_type full
_refine_ls_number_parameters 190
_refine_ls_number_reflns 2451
_refine_ls_number_restraints 443
_refine_ls_restrained_S_all 0.786
_refine_ls_R_factor_all 0.1309
_refine_ls_R_factor_gt 0.0672
_refine_ls_shift/su_max 0.000
_refine_ls_shift/su_mean 0.000
_refine_ls_structure_factor_coef Fsqd
_refine_ls_weighting_details 'w=1/[\s^2^(Fo^2^)] where P=(Fo^2^+2Fc^2^)/3'
_refine_ls_weighting_scheme calc
_refine_ls_wR_factor_gt 0.1783
_refine_ls_wR_factor_ref 0.2035
_reflns_number_gt 1153
_reflns_number_total 2451
_reflns_threshold_expression 'I > 2\s(I)'
_cod_data_source_file ncomms8340-s3.cif
_cod_data_source_block II
_cod_original_cell_volume 1963.2(5)
_cod_database_code 1548266

loop_
_space_group_symop_operation_xyz
'x, y, z'
'-x+1/2, -y+1/2, z+1/2'
'-x, y, -z+1/2'
'x+1/2, -y+1/2, -z'
'-x, -y, -z'
'x-1/2, y-1/2, -z-1/2'
'x, -y, z-1/2'
'-x-1/2, y-1/2, z'

loop_
_atom_site_type_symbol
_atom_site_label
_atom_site_fract_x
_atom_site_fract_y
_atom_site_fract_z
_atom_site_U_iso_or_equiv
_atom_site_adp_type
_atom_site_calc_flag
_atom_site_refinement_flags_adp
_atom_site_refinement_flags_occupancy
_atom_site_refinement_flags_posn
_atom_site_occupancy
_atom_site_disorder_assembly
_atom_site_disorder_group
B B1 0.5 0.68125(18) 0.75 0.0221(9) Uani d TU P S 1.0 A .
B B2 0.5 0.81764(17) 0.75 0.0185(9) Uani d TU P S 1.0 B .
C C1 0.5 0.61030(15) 0.75 0.0223(8) Uani d TU P DS 1.0 . .
C C2 0.3934(14) 0.5771(5) 0.8177(15) 0.019(2) Uani d U P D 0.41(3) A 1
H H2 0.3183 0.5979 0.8642 0.023 Uiso calc U P R 0.41(3) A 1
C C3 0.3941(15) 0.5149(5) 0.8190(15) 0.026(2) Uani d U P D 0.41(3) A 1
H H3 0.3209 0.4938 0.8678 0.032 Uiso calc U P R 0.41(3) A 1
C C2A 0.4317(13) 0.5762(3) 0.8564(11) 0.0247(18) Uani d U P D 0.59(3) A 2
H H2A 0.3841 0.5968 0.931 0.03 Uiso calc U P R 0.59(3) A 2
C C3A 0.4315(13) 0.5139(4) 0.8562(12) 0.030(2) Uani d U P D 0.59(3) A 2
H H3A 0.3839 0.4925 0.9295 0.036 Uiso calc U P R 0.59(3) A 2
C C4 0.5 0.48277(16) 0.75 0.0310(9) Uani d TU P DS 1.0 . .
H H4 0.5 0.44 0.75 0.037 Uiso calc U P R 1.0 A 1
C C5 0.5899(3) 0.72031(11) 0.6590(2) 0.0210(5) Uani d U . . 1.0 . .
C C6 0.7254(8) 0.7489(3) 0.4699(6) 0.0266(13) Uani d U P D 0.511(7) B 1
H H6A 0.6659 0.7488 0.3832 0.032 Uiso calc U P R 0.511(7) B 1
H H6B 0.8269 0.7457 0.4418 0.032 Uiso calc U P R 0.511(7) B 1
C C7 0.7002(11) 0.8058(4) 0.5552(10) 0.0216(19) Uani d U P D 0.511(7) B 1
C C8 0.6515(7) 0.8565(3) 0.4589(6) 0.0306(16) Uani d U P D 0.511(7) B 1
H H8A 0.5546 0.8481 0.4251 0.046 Uiso calc U P R 0.511(7) B 1
H H8B 0.7162 0.8595 0.3776 0.046 Uiso calc U P R 0.511(7) B 1
H H8C 0.652 0.8945 0.5116 0.046 Uiso calc U P R 0.511(7) B 1
C C9 0.8324(6) 0.8240(3) 0.6383(6) 0.0298(15) Uani d U P D 0.511(7) B 1
H H9A 0.8107 0.8592 0.6971 0.045 Uiso calc U P R 0.511(7) B 1
H H9B 0.9096 0.8339 0.5722 0.045 Uiso calc U P R 0.511(7) B 1
H H9C 0.8621 0.7904 0.6992 0.045 Uiso calc U P R 0.511(7) B 1
C C6A 0.7790(7) 0.7472(3) 0.5224(7) 0.0266(14) Uani d U P D 0.489(7) B 2
H H6A1 0.806 0.7438 0.4212 0.032 Uiso calc U P R 0.489(7) B 2
H H6A2 0.8667 0.7467 0.5807 0.032 Uiso calc U P R 0.489(7) B 2
C C7A 0.6950(11) 0.8043(5) 0.5483(11) 0.023(2) Uani d U P D 0.489(7) B 2
C C8A 0.6088(6) 0.8228(3) 0.4191(6) 0.0285(16) Uani d U P D 0.489(7) B 2
H H8A1 0.5488 0.789 0.3887 0.043 Uiso calc U P R 0.489(7) B 2
H H8A2 0.6736 0.834 0.3421 0.043 Uiso calc U P R 0.489(7) B 2
H H8A3 0.5482 0.8573 0.4433 0.043 Uiso calc U P R 0.489(7) B 2
C C9A 0.7932(7) 0.8544(3) 0.5976(6) 0.0289(16) Uani d U P D 0.489(7) B 2
H H9A1 0.7412 0.8926 0.5977 0.043 Uiso calc U P R 0.489(7) B 2
H H9A2 0.875 0.8573 0.5332 0.043 Uiso calc U P R 0.489(7) B 2
H H9A3 0.8271 0.8455 0.6937 0.043 Uiso calc U P R 0.489(7) B 2
C C10 0.5 0.88835(15) 0.75 0.0215(8) Uani d TU P S 1.0 . .
C C11 0.5916(3) 0.92093(11) 0.8372(2) 0.0271(6) Uani d U . . 1.0 . .
H H11 0.655 0.8999 0.8983 0.033 Uiso calc U . R 1.0 . .
C C12 0.5922(3) 0.98333(12) 0.8368(3) 0.0378(7) Uani d U . . 1.0 . .
H H12 0.6562 1.0047 0.8964 0.045 Uiso calc U . R 1.0 . .
C C13 0.5 1.01432(17) 0.75 0.0433(11) Uani d TU P S 1.0 . .
H H13 0.5 1.0571 0.75 0.052 Uiso calc U P R 1.0 . .
N N1 0.5907(2) 0.78221(9) 0.65880(18) 0.0205(5) Uani d U . D 1.0 . .
O O1 0.68609(18) 0.69922(7) 0.56220(15) 0.0247(5) Uani d U . D 1.0 . .

loop_
_atom_site_aniso_label
_atom_site_aniso_U_11
_atom_site_aniso_U_22
_atom_site_aniso_U_33
_atom_site_aniso_U_12
_atom_site_aniso_U_13
_atom_site_aniso_U_23
B1 0.018(2) 0.035(2) 0.0131(18) 0 -0.0038(15) 0
B2 0.015(2) 0.029(2) 0.0113(17) 0 -0.0031(14) 0
C1 0.016(2) 0.0327(18) 0.0181(16) 0 -0.0022(14) 0
C2 0.012(4) 0.037(3) 0.009(4) -0.002(3) -0.002(3) 0.001(3)
C3 0.021(5) 0.037(3) 0.021(5) -0.005(3) 0.001(4) 0.003(3)
C2A 0.023(4) 0.037(2) 0.014(3) -0.002(2) 0.004(3) -0.001(2)
C3A 0.026(5) 0.036(3) 0.029(4) -0.005(3) 0.006(3) 0.004(2)
C4 0.028(2) 0.029(2) 0.036(2) 0 0.0035(17) 0
C5 0.0147(13) 0.0362(13) 0.0121(10) 0.0013(10) -0.0029(10) -0.0023(9)
C6 0.028(3) 0.033(2) 0.019(2) -0.002(2) 0.006(2) 0.004(2)
C7 0.019(4) 0.032(3) 0.014(3) 0.000(3) 0.004(3) 0.000(3)
C8 0.034(4) 0.039(3) 0.019(2) 0.002(3) 0.011(2) 0.006(2)
C9 0.023(3) 0.041(4) 0.025(3) -0.005(3) 0.002(2) -0.001(2)
C6A 0.024(3) 0.034(3) 0.022(3) -0.005(2) 0.005(2) 0.000(2)
C7A 0.017(4) 0.036(3) 0.017(4) -0.002(3) 0.004(3) 0.001(3)
C8A 0.028(3) 0.039(4) 0.019(2) 0.000(3) 0.005(2) 0.002(2)
C9A 0.024(3) 0.039(3) 0.023(3) -0.008(3) 0.010(2) 0.000(2)
C10 0.022(2) 0.0305(19) 0.0125(15) 0 0.0003(14) 0
C11 0.0233(16) 0.0379(15) 0.0202(11) -0.0001(11) -0.0013(12) -0.0014(10)
C12 0.046(2) 0.0377(16) 0.0301(14) -0.0078(13) 0.0011(14) -0.0075(12)
C13 0.062(3) 0.030(2) 0.038(2) 0 0.001(2) 0
N1 0.0168(12) 0.0303(11) 0.0145(9) -0.0012(8) 0.0015(9) 0.0016(8)
O1 0.0216(10) 0.0344(9) 0.0181(8) 0.0005(8) 0.0102(8) -0.0007(7)

loop_
_atom_type_symbol
_atom_type_description
_atom_type_scat_dispersion_real
_atom_type_scat_dispersion_imag
_atom_type_scat_source
C C 0.0033 0.0016 'International Tables Vol C Tables 4.2.6.8 and 6.1.1.4'
H H 0.0000 0.0000 'International Tables Vol C Tables 4.2.6.8 and 6.1.1.4'
B B 0.0013 0.0007 'International Tables Vol C Tables 4.2.6.8 and 6.1.1.4'
N N 0.0061 0.0033 'International Tables Vol C Tables 4.2.6.8 and 6.1.1.4'
O O 0.0106 0.0060 'International Tables Vol C Tables 4.2.6.8 and 6.1.1.4'

loop_
_geom_angle_atom_site_label_1
_geom_angle_atom_site_label_2
_geom_angle_atom_site_label_3
_geom_angle_site_symmetry_1
_geom_angle_site_symmetry_3
_geom_angle
C5 B1 C5 . 3_656 108.4(3)
C5 B1 C1 . . 125.78(15)
C5 B1 C1 3_656 . 125.78(15)
N1 B2 N1 . 3_656 114.0(3)
N1 B2 C10 . . 123.02(15)
N1 B2 C10 3_656 . 123.03(15)
C2 C1 C2 . 3_656 116.3(10)
C2A C1 C2A 3_656 . 115.1(7)
C2 C1 B1 . . 121.8(5)
C2 C1 B1 3_656 . 121.8(5)
C2A C1 B1 3_656 . 122.5(3)
C2A C1 B1 . . 122.5(3)
C3 C2 C1 . . 121.9(10)
C2 C3 C4 . . 120.9(10)
C3A C2A C1 . . 122.4(7)
C4 C3A C2A . . 120.2(7)
C3A C4 C3A . 3_656 119.7(8)
C3 C4 C3 3_656 . 118.1(11)
O1 C5 N1 . . 109.76(19)
O1 C5 B1 . . 124.2(2)
N1 C5 B1 . . 126.1(2)
O1 C6 C7 . . 106.0(5)
N1 C7 C8 . . 116.1(7)
N1 C7 C6 . . 99.2(6)
C8 C7 C6 . . 110.3(7)
N1 C7 C9 . . 108.2(6)
C8 C7 C9 . . 111.0(7)
C6 C7 C9 . . 111.5(7)
O1 C6A C7A . . 105.4(5)
N1 C7A C6A . . 100.2(6)
N1 C7A C9A . . 114.8(7)
C6A C7A C9A . . 110.3(7)
N1 C7A C8A . . 107.3(7)
C6A C7A C8A . . 112.0(8)
C9A C7A C8A . . 111.8(7)
C11 C10 C11 . 3_656 117.4(3)
C11 C10 B2 . . 121.29(16)
C11 C10 B2 3_656 . 121.30(16)
C12 C11 C10 . . 121.3(3)
C13 C12 C11 . . 120.0(3)
C12 C13 C12 . 3_656 119.9(4)
C5 N1 B2 . . 122.7(2)
C5 N1 C7A . . 109.2(4)
B2 N1 C7A . . 128.0(5)
C5 N1 C7 . . 110.6(4)
B2 N1 C7 . . 126.6(4)
C5 O1 C6A . . 108.9(3)
C5 O1 C6 . . 107.9(3)

loop_
_geom_bond_atom_site_label_1
_geom_bond_atom_site_label_2
_geom_bond_site_symmetry_2
_geom_bond_distance
B1 C5 . 1.483(3)
B1 C5 3_656 1.483(3)
B1 C1 . 1.575(5)
B2 N1 . 1.443(3)
B2 N1 3_656 1.443(3)
B2 C10 . 1.570(5)
C1 C2 . 1.396(8)
C1 C2 3_656 1.396(8)
C1 C2A 3_656 1.411(6)
C1 C2A . 1.411(6)
C2 C3 . 1.382(10)
C3 C4 . 1.384(9)
C2A C3A . 1.382(7)
C3A C4 . 1.376(7)
C4 C3A 3_656 1.376(7)
C4 C3 3_656 1.384(9)
C5 O1 . 1.366(3)
C5 N1 . 1.374(3)
C6 O1 . 1.452(6)
C6 C7 . 1.517(10)
C7 N1 . 1.512(9)
C7 C8 . 1.515(10)
C7 C9 . 1.521(10)
C6A O1 . 1.426(6)
C6A C7A . 1.511(11)
C7A N1 . 1.511(10)
C7A C9A . 1.517(10)
C7A C8A . 1.519(10)
C10 C11 . 1.392(3)
C10 C11 3_656 1.392(3)
C11 C12 . 1.385(3)
C12 C13 . 1.375(3)
C13 C12 3_656 1.375(3)
